data_2311014
loop_
_publ_author_name
'Bruzzone, G.'

_publ_section_title
;
 M X4-compounds of alkaline earth metals with IIB group elements
;
_journal_name_full 'Acta Crystallographica (1,1948-23,1967)'
_journal_page_first 1081
_journal_page_last 1082
_journal_volume 18
_journal_year 1965
_chemical_formula_sum 'Ba Ga4'
_space_group_IT_number 139
_symmetry_space_group_name_Hall '-I 4 2'
_symmetry_space_group_name_H-M 'I 4/m m m'
_cell_angle_alpha 90
_cell_angle_beta 90
_cell_angle_gamma 90
_cell_formula_units_Z 2
_cell_length_a 4.56
_cell_length_b 4.56
_cell_length_c 10.81
_cell_volume 224.779
_citation_journal_id_ASTM ACCRA9
_cod_data_source_file Bruzzone_ACCRA9_1965_1189.cif
_cod_data_source_block Ba1Ga4
_cod_original_cell_volume 224.7788
_cod_original_formula_sum 'Ba1 Ga4'
_cod_database_code 2311014

loop_
_symmetry_equiv_pos_as_xyz
x,y,z
-y,x,z
-x,-y,z
y,-x,z
x,-y,-z
y,x,-z
-x,y,-z
-y,-x,-z
-x,-y,-z
y,-x,-z
x,y,-z
-y,x,-z
-x,y,z
-y,-x,z
x,-y,z
y,x,z
x+1/2,y+1/2,z+1/2
-y+1/2,x+1/2,z+1/2
-x+1/2,-y+1/2,z+1/2
y+1/2,-x+1/2,z+1/2
x+1/2,-y+1/2,-z+1/2
y+1/2,x+1/2,-z+1/2
-x+1/2,y+1/2,-z+1/2
-y+1/2,-x+1/2,-z+1/2
-x+1/2,-y+1/2,-z+1/2
y+1/2,-x+1/2,-z+1/2
x+1/2,y+1/2,-z+1/2
-y+1/2,x+1/2,-z+1/2
-x+1/2,y+1/2,z+1/2
-y+1/2,-x+1/2,z+1/2
x+1/2,-y+1/2,z+1/2
y+1/2,x+1/2,z+1/2

loop_
_atom_site_label
_atom_site_type_symbol
_atom_site_fract_x
_atom_site_fract_y
_atom_site_fract_z
_atom_site_occupancy
_atom_site_U_iso_or_equiv
Ga2 Ga 0 0.5 0.25 1 0.0
Ga1 Ga 0 0 0.377 1 0.0
Ba1 Ba 0 0 0 1 0.0
